data_7010518
loop_
_publ_author_name
'Farrar, David H.'
'Grachova, Elena V.'
'Lough, Alan'
'Patirana, Charles'
'Po\"e, Anthony J.'
'Tunik, Sergey P.'

_publ_section_title
;
 Ligand effects on the structures of Rh6(CO)15L clusters
;
_journal_issue 13
_journal_name_full 'Journal of the Chemical Society, Dalton Transactions'
_journal_page_first 2015
_journal_paper_doi 10.1039/b010109p
_journal_year 2001
_chemical_formula_sum 'C37 H13 Cl3 F9 O15 P Rh6'
_chemical_formula_weight 1623.25
_chemical_name_common '2 Rh6(CO)15(P(4-F3CC6H4)3)'
_chemical_name_systematic
; 
? 
;
_space_group_IT_number 15
_symmetry_cell_setting monoclinic
_symmetry_space_group_name_Hall '-C 2yc'
_symmetry_space_group_name_H-M 'C 1 2/c 1'
_atom_sites_solution_hydrogens geom
_atom_sites_solution_primary direct
_atom_sites_solution_secondary difmap
_audit_creation_method SHELXL-97
_cell_angle_alpha 90.00
_cell_angle_beta 90.2680(10)
_cell_angle_gamma 90.00
_cell_formula_units_Z 8
_cell_length_a 34.1310(10)
_cell_length_b 9.8589(2)
_cell_length_c 27.8430(8)
_cell_measurement_reflns_used 8287
_cell_measurement_temperature 173(1)
_cell_measurement_theta_max 25.02
_cell_measurement_theta_min 4.13
_cell_volume 9368.9(4)
_computing_cell_refinement 'Denzo-SMN (Otwinowski & Minor, 1997)'
_computing_data_collection 'Collect (Nonius BV, 1997-2000)'
_computing_data_reduction 'Denzo-SMN (Otwinowski & Minor, 1997)'
_computing_molecular_graphics 'Bruker SHELXTL V5.1'
_computing_publication_material 'Bruker SHELXTL V5.1'
_computing_structure_refinement 'Bruker SHELXTL V5.1'
_computing_structure_solution 'Bruker SHELXTL V5.1'
_diffrn_ambient_temperature 173(1)
_diffrn_detector_area_resol_mean 9
_diffrn_measured_fraction_theta_full 0.969
_diffrn_measured_fraction_theta_max 0.969
_diffrn_measurement_device_type 'Nonius KappaCCD'
_diffrn_measurement_method '\f scans and \w scans with \k offsets'
_diffrn_radiation_monochromator graphite
_diffrn_radiation_source 'fine-focus sealed tube'
_diffrn_radiation_type MoK\a
_diffrn_radiation_wavelength 0.71073
_diffrn_reflns_av_R_equivalents 0.074
_diffrn_reflns_av_sigmaI/netI 0.0687
_diffrn_reflns_limit_h_max 40
_diffrn_reflns_limit_h_min -40
_diffrn_reflns_limit_k_max 11
_diffrn_reflns_limit_k_min -11
_diffrn_reflns_limit_l_max 33
_diffrn_reflns_limit_l_min -33
_diffrn_reflns_number 19849
_diffrn_reflns_theta_full 25.02
_diffrn_reflns_theta_max 25.02
_diffrn_reflns_theta_min 4.13
_diffrn_standards_decay_% 0
_exptl_absorpt_coefficient_mu 2.371
_exptl_absorpt_correction_type multi-scan
_exptl_absorpt_process_details 'Denzo-SMN (Otwinowski & Minor, 1997)'
_exptl_crystal_colour dark_red
_exptl_crystal_density_diffrn 2.302
_exptl_crystal_density_method 'not measured'
_exptl_crystal_description block
_exptl_crystal_F_000 6176
_exptl_crystal_size_max 0.21
_exptl_crystal_size_mid 0.20
_exptl_crystal_size_min 0.10
_refine_diff_density_max 1.043
_refine_diff_density_min -1.092
_refine_diff_density_rms 0.188
_refine_ls_extinction_coef 0.000028(13)
_refine_ls_extinction_expression Fc^*^==kFc[1+0.001xFc^2^\l^3^/sin(2\q)]^-1/4^
_refine_ls_extinction_method SHELXL
_refine_ls_goodness_of_fit_ref 1.047
_refine_ls_hydrogen_treatment mixed
_refine_ls_matrix_type full
_refine_ls_number_parameters 641
_refine_ls_number_reflns 8030
_refine_ls_number_restraints 0
_refine_ls_restrained_S_all 1.047
_refine_ls_R_factor_all 0.0678
_refine_ls_R_factor_gt 0.0398
_refine_ls_shift/su_max 0.004
_refine_ls_shift/su_mean 0.000
_refine_ls_structure_factor_coef Fsqd
_refine_ls_weighting_details 'calc w==1/[\s^2^(Fo^2^)+(0.0129P)^2^+104.2786P] where P==(Fo^2^+2Fc^2^)/3'
_refine_ls_weighting_scheme calc
_refine_ls_wR_factor_gt 0.0831
_refine_ls_wR_factor_ref 0.0983
_reflns_number_gt 5885
_reflns_number_total 8287
_reflns_threshold_expression >2sigma(I)
_cod_data_source_file b010109p.txt
_cod_data_source_block k9863
_cod_depositor_comments
;
The following automatic conversions were performed:
'_symmetry_cell_setting' value 'Monoclinic' changed to 'monoclinic'
according to '/home/saulius/struct/CIF-dictionaries/cif_core.dic'
dictionary named 'cif_core.dic' version 2.4.1 from 2010-06-29.

Automatic conversion script
Id: cif_fix_enum 1527 2010-12-29 10:47:43Z saulius 
;
_cod_original_sg_symbol_H-M C2/c
_cod_database_code 7010518

loop_
_symmetry_equiv_pos_as_xyz
'x, y, z'
'-x, y, -z+1/2'
'x+1/2, y+1/2, z'
'-x+1/2, y+1/2, -z+1/2'
'-x, -y, -z'
'x, -y, z-1/2'
'-x+1/2, -y+1/2, -z'
'x+1/2, -y+1/2, z-1/2'

loop_
_atom_site_label
_atom_site_type_symbol
_atom_site_fract_x
_atom_site_fract_y
_atom_site_fract_z
_atom_site_U_iso_or_equiv
_atom_site_adp_type
_atom_site_occupancy
_atom_site_symmetry_multiplicity
_atom_site_calc_flag
_atom_site_refinement_flags
_atom_site_disorder_assembly
_atom_site_disorder_group
Rh10 Rh 0.381215(15) 0.61479(5) 0.186850(18) 0.02074(14) Uani 1 1 d . . .
Rh20 Rh 0.397852(16) 0.33737(5) 0.186404(19) 0.02370(15) Uani 1 1 d . . .
Rh21 Rh 0.321483(16) 0.41871(6) 0.190590(19) 0.02483(15) Uani 1 1 d . . .
Rh30 Rh 0.415504(15) 0.49386(5) 0.265900(18) 0.02221(15) Uani 1 1 d . . .
Rh31 Rh 0.338485(16) 0.57385(6) 0.270538(19) 0.02463(15) Uani 1 1 d . . .
Rh40 Rh 0.356973(16) 0.30214(5) 0.270860(19) 0.02465(15) Uani 1 1 d . . .
C10 C 0.4365(2) 0.5129(6) 0.1897(2) 0.0242(16) Uani 1 1 d . . .
O10 O 0.46812(14) 0.5350(5) 0.17574(17) 0.0298(11) Uani 1 1 d . . .
C11 C 0.3196(2) 0.6421(8) 0.1963(2) 0.0296(17) Uani 1 1 d . . .
O11 O 0.29662(14) 0.7241(5) 0.18609(17) 0.0318(12) Uani 1 1 d . . .
C20 C 0.3446(2) 0.2126(8) 0.2026(3) 0.0342(18) Uani 1 1 d . . .
O20 O 0.33449(15) 0.1074(5) 0.18981(18) 0.0356(13) Uani 1 1 d . . .
C30 C 0.3728(2) 0.4579(7) 0.3228(3) 0.0291(17) Uani 1 1 d . . .
O30 O 0.37473(15) 0.4604(5) 0.36439(18) 0.0392(13) Uani 1 1 d . . .
C40 C 0.39229(19) 0.7915(7) 0.2069(2) 0.0228(15) Uani 1 1 d . . .
O40 O 0.39672(16) 0.8987(5) 0.22141(19) 0.0418(14) Uani 1 1 d . . .
C50 C 0.3958(2) 0.2902(7) 0.1196(3) 0.0316(17) Uani 1 1 d . . .
O50 O 0.39245(17) 0.2498(6) 0.08207(19) 0.0462(15) Uani 1 1 d . . .
C51 C 0.3114(2) 0.3886(7) 0.1251(3) 0.0330(18) Uani 1 1 d . . .
O51 O 0.30468(19) 0.3629(6) 0.0859(2) 0.0520(16) Uani 1 1 d . . .
C60 C 0.4362(2) 0.2006(7) 0.2007(3) 0.0297(17) Uani 1 1 d . . .
O60 O 0.45755(15) 0.1171(5) 0.21039(19) 0.0395(13) Uani 1 1 d . . .
C61 C 0.2680(2) 0.3927(8) 0.2076(3) 0.0356(19) Uani 1 1 d . . .
O61 O 0.23595(18) 0.3778(7) 0.2171(2) 0.0598(17) Uani 1 1 d . . .
C70 C 0.4407(2) 0.6538(8) 0.2896(3) 0.0337(18) Uani 1 1 d . . .
O70 O 0.45595(19) 0.7470(6) 0.3025(2) 0.0563(17) Uani 1 1 d . . .
C71 C 0.3469(2) 0.7459(8) 0.2999(3) 0.0334(18) Uani 1 1 d . . .
O71 O 0.35204(18) 0.8441(6) 0.3197(2) 0.0560(17) Uani 1 1 d . . .
C80 C 0.4558(2) 0.3766(7) 0.2903(2) 0.0272(16) Uani 1 1 d . . .
O80 O 0.47804(16) 0.3052(5) 0.3049(2) 0.0443(14) Uani 1 1 d . . .
C81 C 0.2878(2) 0.5591(8) 0.2976(3) 0.0346(18) Uani 1 1 d . . .
O81 O 0.25751(18) 0.5518(6) 0.3139(2) 0.0562(16) Uani 1 1 d . . .
C90 C 0.3886(2) 0.1614(7) 0.2976(3) 0.0283(17) Uani 1 1 d . . .
O90 O 0.40773(16) 0.0799(6) 0.3136(2) 0.0456(15) Uani 1 1 d . . .
C91 C 0.3116(3) 0.2372(8) 0.3035(3) 0.042(2) Uani 1 1 d . . .
O91 O 0.28581(19) 0.1950(7) 0.3241(3) 0.074(2) Uani 1 1 d . . .
P P 0.38610(5) 0.69531(18) 0.10789(6) 0.0242(4) Uani 1 1 d . . .
C111 C 0.4242(2) 0.8254(7) 0.0994(2) 0.0277(16) Uani 1 1 d . . .
C112 C 0.4232(2) 0.9087(7) 0.0586(3) 0.0341(18) Uani 1 1 d . . .
H11A H 0.4025 0.8982 0.0359 0.041 Uiso 1 1 calc R . .
C113 C 0.4514(2) 1.0049(8) 0.0509(3) 0.0373(19) Uani 1 1 d . . .
H11B H 0.4501 1.0616 0.0233 0.045 Uiso 1 1 calc R . .
C114 C 0.4818(2) 1.0188(7) 0.0835(3) 0.0291(17) Uani 1 1 d . . .
C115 C 0.4845(2) 0.9358(7) 0.1229(3) 0.0325(18) Uani 1 1 d . . .
H11C H 0.5059 0.9439 0.1446 0.039 Uiso 1 1 calc R . .
C116 C 0.4555(2) 0.8399(7) 0.1308(2) 0.0265(16) Uani 1 1 d . . .
H11D H 0.4571 0.7831 0.1583 0.032 Uiso 1 1 calc R . .
C117 C 0.5114(3) 1.1296(9) 0.0775(3) 0.049(2) Uani 1 1 d . . .
F11 F 0.54496(18) 1.1044(8) 0.0964(3) 0.125(3) Uani 1 1 d . . .
F12 F 0.4990(2) 1.2458(6) 0.09864(19) 0.084(2) Uani 1 1 d . . .
F13 F 0.51616(16) 1.1665(5) 0.03227(17) 0.0619(15) Uani 1 1 d . . .
C121 C 0.3412(2) 0.7831(7) 0.0908(2) 0.0264(16) Uani 1 1 d . . .
C122 C 0.3081(2) 0.7123(7) 0.0749(3) 0.0315(17) Uani 1 1 d . . .
H12A H 0.3095 0.6166 0.0711 0.038 Uiso 1 1 calc R . .
C123 C 0.2736(2) 0.7779(7) 0.0648(3) 0.0340(18) Uani 1 1 d . . .
H12B H 0.2518 0.7280 0.0529 0.041 Uiso 1 1 calc R . .
C124 C 0.2703(2) 0.9167(7) 0.0720(3) 0.0310(17) Uani 1 1 d . . .
C125 C 0.3021(2) 0.9872(7) 0.0898(3) 0.0354(18) Uani 1 1 d . . .
H12C H 0.3000 1.0819 0.0957 0.042 Uiso 1 1 calc R . .
C126 C 0.3369(2) 0.9207(8) 0.0992(3) 0.0324(18) Uani 1 1 d . . .
H12D H 0.3584 0.9707 0.1117 0.039 Uiso 1 1 calc R . .
C127 C 0.2328(3) 0.9877(9) 0.0607(3) 0.045(2) Uani 1 1 d . . .
F21 F 0.20298(18) 0.9351(8) 0.0831(3) 0.118(3) Uani 1 1 d . . .
F22 F 0.22366(19) 0.9829(8) 0.0156(2) 0.103(3) Uani 1 1 d . . .
F23 F 0.23220(19) 1.1150(6) 0.0733(3) 0.106(3) Uani 1 1 d . . .
C131 C 0.3997(2) 0.5860(7) 0.0568(2) 0.0270(16) Uani 1 1 d . . .
C132 C 0.4371(2) 0.5258(7) 0.0595(2) 0.0316(17) Uani 1 1 d . . .
H13A H 0.4529 0.5364 0.0874 0.038 Uiso 1 1 calc R . .
C133 C 0.4505(2) 0.4505(8) 0.0206(3) 0.0370(19) Uani 1 1 d . . .
H13B H 0.4760 0.4118 0.0218 0.044 Uiso 1 1 calc R . .
C134 C 0.4277(2) 0.4316(8) -0.0191(3) 0.0351(18) Uani 1 1 d . . .
C135 C 0.3907(3) 0.4906(8) -0.0221(3) 0.045(2) Uani 1 1 d . . .
H13C H 0.3749 0.4781 -0.0499 0.054 Uiso 1 1 calc R . .
C136 C 0.3772(2) 0.5674(8) 0.0159(2) 0.0360(19) Uani 1 1 d . . .
H13D H 0.3521 0.6083 0.0138 0.043 Uiso 1 1 calc R . .
C137 C 0.4433(3) 0.3564(10) -0.0613(3) 0.052(3) Uani 1 1 d . . .
F31 F 0.4678(2) 0.2582(7) -0.04842(19) 0.112(3) Uani 1 1 d . . .
F32 F 0.46295(18) 0.4339(6) -0.09130(18) 0.0778(18) Uani 1 1 d . . .
F33 F 0.41565(18) 0.2975(6) -0.08822(18) 0.0704(16) Uani 1 1 d . . .
C1 C 0.3412(3) 1.0334(11) -0.0676(4) 0.080(3) Uani 1 1 d . . .
H1A H 0.3575 1.0715 -0.0942 0.096 Uiso 1 1 calc R . .
Cl1 Cl 0.35175(12) 0.8622(4) -0.06365(15) 0.1155(13) Uani 1 1 d . . .
Cl2 Cl 0.35308(13) 1.1218(4) -0.01595(11) 0.1118(13) Uani 1 1 d . . .
Cl3 Cl 0.29180(10) 1.0556(3) -0.08374(13) 0.0983(10) Uani 1 1 d . . .

loop_
_atom_site_aniso_label
_atom_site_aniso_U_11
_atom_site_aniso_U_22
_atom_site_aniso_U_33
_atom_site_aniso_U_23
_atom_site_aniso_U_13
_atom_site_aniso_U_12
Rh10 0.0188(3) 0.0238(3) 0.0196(3) -0.0020(2) -0.0008(2) 0.0011(2)
Rh20 0.0226(3) 0.0257(3) 0.0227(3) -0.0033(2) -0.0006(2) 0.0015(2)
Rh21 0.0194(3) 0.0287(3) 0.0264(3) -0.0017(2) -0.0042(2) -0.0018(2)
Rh30 0.0182(3) 0.0269(3) 0.0215(3) -0.0012(2) -0.0028(2) -0.0018(2)
Rh31 0.0196(3) 0.0300(3) 0.0244(3) -0.0037(2) 0.0026(2) -0.0004(2)
Rh40 0.0206(3) 0.0283(3) 0.0250(3) 0.0014(2) -0.0017(2) -0.0032(2)
C10 0.033(5) 0.020(4) 0.020(3) -0.001(3) -0.005(3) 0.002(3)
O10 0.017(3) 0.040(3) 0.033(3) 0.001(2) 0.000(2) -0.001(2)
C11 0.017(4) 0.046(5) 0.026(4) -0.004(4) 0.005(3) -0.009(4)
O11 0.022(3) 0.036(3) 0.038(3) 0.000(2) 0.002(2) 0.006(2)
C20 0.032(5) 0.037(5) 0.034(4) -0.001(4) -0.005(4) 0.004(4)
O20 0.038(3) 0.029(3) 0.040(3) -0.008(2) -0.009(3) -0.004(2)
C30 0.025(4) 0.031(4) 0.031(4) -0.005(3) 0.005(3) 0.001(3)
O30 0.039(3) 0.056(4) 0.023(3) -0.001(3) 0.005(2) -0.008(3)
C40 0.018(4) 0.031(4) 0.019(4) 0.006(3) 0.005(3) -0.002(3)
O40 0.049(4) 0.030(3) 0.046(3) -0.009(3) 0.006(3) -0.006(3)
C50 0.032(4) 0.031(4) 0.032(4) 0.002(4) -0.005(4) 0.001(3)
O50 0.059(4) 0.050(4) 0.030(3) -0.013(3) 0.002(3) -0.009(3)
C51 0.040(5) 0.026(4) 0.032(4) -0.007(3) -0.013(4) 0.004(3)
O51 0.075(5) 0.042(3) 0.039(3) -0.007(3) -0.018(3) -0.001(3)
C60 0.035(5) 0.021(4) 0.033(4) -0.006(3) 0.006(4) -0.006(3)
O60 0.032(3) 0.031(3) 0.056(4) -0.001(3) -0.007(3) 0.007(3)
C61 0.031(5) 0.038(5) 0.038(5) 0.003(4) -0.012(4) 0.001(4)
O61 0.026(4) 0.076(5) 0.076(4) 0.010(4) 0.002(3) -0.011(3)
C70 0.028(4) 0.032(4) 0.041(5) 0.008(4) -0.006(4) -0.004(4)
O70 0.059(4) 0.041(4) 0.069(4) -0.010(3) -0.016(3) -0.020(3)
C71 0.027(4) 0.043(5) 0.030(4) -0.004(4) 0.004(3) -0.002(4)
O71 0.056(4) 0.053(4) 0.059(4) -0.032(3) 0.016(3) -0.012(3)
C80 0.023(4) 0.029(4) 0.030(4) 0.000(3) 0.004(3) 0.003(3)
O80 0.034(3) 0.039(3) 0.059(4) 0.007(3) -0.015(3) 0.006(3)
C81 0.029(5) 0.041(5) 0.034(4) -0.001(4) 0.002(4) -0.009(4)
O81 0.031(4) 0.079(5) 0.059(4) 0.004(3) 0.019(3) -0.002(3)
C90 0.031(4) 0.023(4) 0.031(4) 0.006(3) -0.007(3) -0.004(3)
O90 0.043(4) 0.039(3) 0.055(4) 0.009(3) -0.013(3) -0.004(3)
C91 0.030(5) 0.049(5) 0.046(5) 0.015(4) 0.002(4) -0.001(4)
O91 0.033(4) 0.093(5) 0.094(5) 0.035(4) 0.015(4) -0.005(4)
P 0.0215(10) 0.0290(10) 0.0222(9) -0.0007(8) 0.0002(8) 0.0048(8)
C111 0.025(4) 0.033(4) 0.026(4) 0.000(3) 0.005(3) 0.002(3)
C112 0.038(5) 0.039(4) 0.026(4) 0.007(3) 0.003(4) 0.003(4)
C113 0.044(5) 0.041(5) 0.027(4) 0.008(4) 0.006(4) 0.001(4)
C114 0.029(4) 0.027(4) 0.031(4) -0.001(3) 0.004(3) 0.002(3)
C115 0.024(4) 0.040(4) 0.034(4) -0.001(4) 0.000(3) 0.004(3)
C116 0.026(4) 0.025(4) 0.029(4) 0.006(3) 0.000(3) 0.003(3)
C117 0.049(6) 0.059(6) 0.038(5) 0.005(5) -0.002(4) -0.013(5)
F11 0.053(4) 0.136(6) 0.185(7) 0.107(6) -0.051(5) -0.054(4)
F12 0.131(6) 0.059(4) 0.063(4) -0.014(3) 0.019(4) -0.039(4)
F13 0.071(4) 0.070(4) 0.045(3) 0.006(3) 0.020(3) -0.024(3)
C121 0.025(4) 0.033(4) 0.021(4) -0.002(3) 0.002(3) 0.003(3)
C122 0.031(4) 0.028(4) 0.036(4) -0.004(3) -0.008(4) 0.003(3)
C123 0.031(4) 0.034(4) 0.036(4) -0.002(4) -0.007(4) -0.005(3)
C124 0.031(4) 0.034(4) 0.028(4) 0.000(3) -0.006(3) 0.007(3)
C125 0.036(5) 0.028(4) 0.042(5) -0.011(4) 0.003(4) 0.005(3)
C126 0.022(4) 0.040(5) 0.035(4) -0.006(4) -0.010(3) 0.001(3)
C127 0.036(5) 0.046(5) 0.053(6) -0.003(4) -0.006(4) 0.010(4)
F21 0.035(4) 0.144(7) 0.175(8) 0.054(6) 0.020(4) 0.029(4)
F22 0.086(5) 0.159(7) 0.064(4) -0.028(4) -0.041(3) 0.079(5)
F23 0.077(4) 0.064(4) 0.175(7) -0.045(4) -0.066(5) 0.041(3)
C131 0.028(4) 0.026(4) 0.028(4) -0.001(3) 0.000(3) -0.001(3)
C132 0.034(4) 0.038(4) 0.023(4) 0.004(3) -0.003(3) 0.006(4)
C133 0.037(5) 0.037(4) 0.037(4) 0.000(4) 0.006(4) 0.008(4)
C134 0.044(5) 0.037(4) 0.024(4) -0.001(3) -0.004(4) 0.009(4)
C135 0.055(6) 0.059(6) 0.022(4) -0.008(4) -0.009(4) 0.007(4)
C136 0.038(5) 0.045(5) 0.024(4) -0.007(4) -0.008(3) 0.013(4)
C137 0.068(7) 0.065(6) 0.024(4) 0.002(4) 0.008(5) 0.035(5)
F31 0.157(7) 0.136(6) 0.044(3) -0.027(4) -0.012(4) 0.112(6)
F32 0.087(5) 0.105(5) 0.042(3) -0.020(3) 0.032(3) -0.011(4)
F33 0.089(4) 0.072(4) 0.050(3) -0.033(3) 0.010(3) 0.002(3)
C1 0.084(9) 0.083(8) 0.071(7) 0.017(6) -0.013(6) -0.022(7)
Cl1 0.111(3) 0.091(2) 0.144(3) 0.011(2) -0.030(2) 0.015(2)
Cl2 0.156(4) 0.116(3) 0.0627(19) 0.0046(18) -0.024(2) -0.043(3)
Cl3 0.074(2) 0.098(2) 0.123(3) -0.001(2) -0.025(2) 0.0119(18)

loop_
_atom_type_symbol
_atom_type_description
_atom_type_scat_dispersion_real
_atom_type_scat_dispersion_imag
_atom_type_scat_source
C C 0.0033 0.0016 'International Tables Vol C Tables 4.2.6.8 and 6.1.1.4'
H H 0.0000 0.0000 'International Tables Vol C Tables 4.2.6.8 and 6.1.1.4'
O O 0.0106 0.0060 'International Tables Vol C Tables 4.2.6.8 and 6.1.1.4'
P P 0.1023 0.0942 'International Tables Vol C Tables 4.2.6.8 and 6.1.1.4'
Rh Rh -1.1178 0.9187 'International Tables Vol C Tables 4.2.6.8 and 6.1.1.4'
F F 0.0171 0.0103 'International Tables Vol C Tables 4.2.6.8 and 6.1.1.4'
Cl Cl 0.1484 0.1585 'International Tables Vol C Tables 4.2.6.8 and 6.1.1.4'

loop_
_geom_angle_atom_site_label_1
_geom_angle_atom_site_label_2
_geom_angle_atom_site_label_3
_geom_angle
_geom_angle_site_symmetry_1
_geom_angle_site_symmetry_3
_geom_angle_publ_flag
C40 Rh10 C11 92.5(3) . . ?
C40 Rh10 C10 104.5(3) . . ?
C11 Rh10 C10 157.3(3) . . ?
C40 Rh10 P 87.1(2) . . ?
C11 Rh10 P 98.5(2) . . ?
C10 Rh10 P 97.34(19) . . ?
C40 Rh10 Rh30 94.56(19) . . ?
C11 Rh10 Rh30 111.72(19) . . ?
C10 Rh10 Rh30 52.86(18) . . ?
P Rh10 Rh30 149.63(5) . . ?
C40 Rh10 Rh31 89.5(2) . . ?
C11 Rh10 Rh31 52.82(19) . . ?
C10 Rh10 Rh31 111.47(18) . . ?
P Rh10 Rh31 150.91(5) . . ?
Rh30 Rh10 Rh31 59.441(19) . . ?
C40 Rh10 Rh20 150.9(2) . . ?
C11 Rh10 Rh20 108.9(2) . . ?
C10 Rh10 Rh20 50.26(18) . . ?
P Rh10 Rh20 108.19(5) . . ?
Rh30 Rh10 Rh20 59.666(18) . . ?
Rh31 Rh10 Rh20 88.23(2) . . ?
C40 Rh10 Rh21 140.9(2) . . ?
C11 Rh10 Rh21 50.8(2) . . ?
C10 Rh10 Rh21 108.36(18) . . ?
P Rh10 Rh21 108.81(5) . . ?
Rh30 Rh10 Rh21 88.76(2) . . ?
Rh31 Rh10 Rh21 59.109(19) . . ?
Rh20 Rh10 Rh21 58.296(19) . . ?
C50 Rh20 C60 93.0(3) . . ?
C50 Rh20 C10 104.7(3) . . ?
C60 Rh20 C10 97.9(3) . . ?
C50 Rh20 C20 92.1(3) . . ?
C60 Rh20 C20 97.2(3) . . ?
C10 Rh20 C20 156.7(3) . . ?
C50 Rh20 Rh21 94.7(2) . . ?
C60 Rh20 Rh21 148.0(2) . . ?
C10 Rh20 Rh21 110.04(19) . . ?
C20 Rh20 Rh21 51.52(19) . . ?
C50 Rh20 Rh40 141.1(2) . . ?
C60 Rh20 Rh40 94.7(2) . . ?
C10 Rh20 Rh40 111.84(18) . . ?
C20 Rh20 Rh40 49.18(19) . . ?
Rh21 Rh20 Rh40 60.95(2) . . ?
C50 Rh20 Rh30 156.8(2) . . ?
C60 Rh20 Rh30 94.6(2) . . ?
C10 Rh20 Rh30 52.57(18) . . ?
C20 Rh20 Rh30 108.60(19) . . ?
Rh21 Rh20 Rh30 90.37(2) . . ?
Rh40 Rh20 Rh30 59.812(19) . . ?
C50 Rh20 Rh10 103.6(2) . . ?
C60 Rh20 Rh10 145.6(2) . . ?
C10 Rh20 Rh10 49.05(19) . . ?
C20 Rh20 Rh10 111.8(2) . . ?
Rh21 Rh20 Rh10 61.190(19) . . ?
Rh40 Rh20 Rh10 90.91(2) . . ?
Rh30 Rh20 Rh10 59.546(18) . . ?
C51 Rh21 C61 92.7(3) . . ?
C51 Rh21 C20 93.8(3) . . ?
C61 Rh21 C20 100.5(3) . . ?
C51 Rh21 C11 102.8(3) . . ?
C61 Rh21 C11 95.0(3) . . ?
C20 Rh21 C11 156.7(3) . . ?
C51 Rh21 Rh20 94.8(2) . . ?
C61 Rh21 Rh20 152.5(2) . . ?
C20 Rh21 Rh20 52.7(2) . . ?
C11 Rh21 Rh20 108.90(18) . . ?
C51 Rh21 Rh31 155.2(2) . . ?
C61 Rh21 Rh31 94.2(2) . . ?
C20 Rh21 Rh31 108.32(19) . . ?
C11 Rh21 Rh31 52.81(18) . . ?
Rh20 Rh21 Rh31 90.00(2) . . ?
C51 Rh21 Rh40 142.3(2) . . ?
C61 Rh21 Rh40 99.2(2) . . ?
C20 Rh21 Rh40 48.98(19) . . ?
C11 Rh21 Rh40 111.48(18) . . ?
Rh20 Rh21 Rh40 60.089(19) . . ?
Rh31 Rh21 Rh40 59.505(19) . . ?
C51 Rh21 Rh10 101.7(2) . . ?
C61 Rh21 Rh10 142.9(2) . . ?
C20 Rh21 Rh10 112.3(2) . . ?
C11 Rh21 Rh10 48.59(18) . . ?
Rh20 Rh21 Rh10 60.514(19) . . ?
Rh31 Rh21 Rh10 59.945(19) . . ?
Rh40 Rh21 Rh10 90.04(2) . . ?
C70 Rh30 C80 93.1(3) . . ?
C70 Rh30 C30 100.6(3) . . ?
C80 Rh30 C30 97.2(3) . . ?
C70 Rh30 C10 96.4(3) . . ?
C80 Rh30 C10 98.8(3) . . ?
C30 Rh30 C10 155.9(3) . . ?
C70 Rh30 Rh31 100.1(2) . . ?
C80 Rh30 Rh31 147.2(2) . . ?
C30 Rh30 Rh31 51.08(19) . . ?
C10 Rh30 Rh31 109.20(18) . . ?
C70 Rh30 Rh40 150.9(2) . . ?
C80 Rh30 Rh40 95.0(2) . . ?
C30 Rh30 Rh40 50.68(18) . . ?
C10 Rh30 Rh40 109.78(18) . . ?
Rh31 Rh30 Rh40 60.02(2) . . ?
C70 Rh30 Rh10 96.2(2) . . ?
C80 Rh30 Rh10 147.5(2) . . ?
C30 Rh30 Rh10 111.51(19) . . ?
C10 Rh30 Rh10 49.26(18) . . ?
Rh31 Rh30 Rh10 60.737(19) . . ?
Rh40 Rh30 Rh10 91.80(2) . . ?
C70 Rh30 Rh20 146.4(2) . . ?
C80 Rh30 Rh20 95.7(2) . . ?
C30 Rh30 Rh20 110.27(19) . . ?
C10 Rh30 Rh20 50.21(17) . . ?
Rh31 Rh30 Rh20 89.59(2) . . ?
Rh40 Rh30 Rh20 60.086(19) . . ?
Rh10 Rh30 Rh20 60.788(18) . . ?
C81 Rh31 C71 92.0(3) . . ?
C81 Rh31 C30 100.6(3) . . ?
C71 Rh31 C30 95.8(3) . . ?
C81 Rh31 C11 97.4(3) . . ?
C71 Rh31 C11 99.8(3) . . ?
C30 Rh31 C11 155.8(3) . . ?
C81 Rh31 Rh30 150.7(2) . . ?
C71 Rh31 Rh30 97.6(2) . . ?
C30 Rh31 Rh30 51.04(19) . . ?
C11 Rh31 Rh30 108.09(18) . . ?
C81 Rh31 Rh40 97.7(2) . . ?
C71 Rh31 Rh40 146.2(2) . . ?
C30 Rh31 Rh40 50.71(18) . . ?
C11 Rh31 Rh40 110.9(2) . . ?
Rh30 Rh31 Rh40 60.098(19) . . ?
C81 Rh31 Rh21 95.1(2) . . ?
C71 Rh31 Rh21 150.5(2) . . ?
C30 Rh31 Rh21 110.90(19) . . ?
C11 Rh31 Rh21 51.00(19) . . ?
Rh30 Rh31 Rh21 90.04(2) . . ?
Rh40 Rh31 Rh21 60.699(19) . . ?
C81 Rh31 Rh10 145.7(2) . . ?
C71 Rh31 Rh10 98.7(2) . . ?
C30 Rh31 Rh10 110.56(19) . . ?
C11 Rh31 Rh10 48.77(18) . . ?
Rh30 Rh31 Rh10 59.823(19) . . ?
Rh40 Rh31 Rh10 91.31(2) . . ?
Rh21 Rh31 Rh10 60.946(19) . . ?
C90 Rh40 C91 91.6(3) . . ?
C90 Rh40 C20 99.0(3) . . ?
C91 Rh40 C20 97.4(3) . . ?
C90 Rh40 C30 96.6(3) . . ?
C91 Rh40 C30 96.9(3) . . ?
C20 Rh40 C30 158.5(3) . . ?
C90 Rh40 Rh31 147.0(2) . . ?
C91 Rh40 Rh31 98.1(3) . . ?
C20 Rh40 Rh31 110.8(2) . . ?
C30 Rh40 Rh31 51.07(19) . . ?
C90 Rh40 Rh30 96.3(2) . . ?
C91 Rh40 Rh30 147.5(3) . . ?
C20 Rh40 Rh30 112.3(2) . . ?
C30 Rh40 Rh30 51.0(2) . . ?
Rh31 Rh40 Rh30 59.88(2) . . ?
C90 Rh40 Rh20 97.8(2) . . ?
C91 Rh40 Rh20 149.5(2) . . ?
C20 Rh40 Rh20 52.6(2) . . ?
C30 Rh40 Rh20 110.6(2) . . ?
Rh31 Rh40 Rh20 89.52(2) . . ?
Rh30 Rh40 Rh20 60.102(19) . . ?
C90 Rh40 Rh21 148.9(2) . . ?
C91 Rh40 Rh21 99.8(2) . . ?
C20 Rh40 Rh21 51.2(2) . . ?
C30 Rh40 Rh21 110.37(19) . . ?
Rh31 Rh40 Rh21 59.796(19) . . ?
Rh30 Rh40 Rh21 89.39(2) . . ?
Rh20 Rh40 Rh21 58.965(19) . . ?
O10 C10 Rh10 135.7(5) . . ?
O10 C10 Rh20 133.9(5) . . ?
Rh10 C10 Rh20 80.7(3) . . ?
O10 C10 Rh30 128.8(5) . . ?
Rh10 C10 Rh30 77.9(3) . . ?
Rh20 C10 Rh30 77.2(2) . . ?
O11 C11 Rh10 136.2(6) . . ?
O11 C11 Rh21 134.1(5) . . ?
Rh10 C11 Rh21 80.6(3) . . ?
O11 C11 Rh31 128.3(6) . . ?
Rh10 C11 Rh31 78.4(2) . . ?
Rh21 C11 Rh31 76.2(2) . . ?
O20 C20 Rh40 135.0(6) . . ?
O20 C20 Rh21 132.6(6) . . ?
Rh40 C20 Rh21 79.8(3) . . ?
O20 C20 Rh20 132.5(6) . . ?
Rh40 C20 Rh20 78.2(3) . . ?
Rh21 C20 Rh20 75.8(3) . . ?
O30 C30 Rh40 133.7(6) . . ?
O30 C30 Rh30 133.3(6) . . ?
Rh40 C30 Rh30 78.3(2) . . ?
O30 C30 Rh31 132.9(6) . . ?
Rh40 C30 Rh31 78.2(2) . . ?
Rh30 C30 Rh31 77.9(2) . . ?
O40 C40 Rh10 174.9(6) . . ?
O50 C50 Rh20 172.3(7) . . ?
O51 C51 Rh21 176.1(7) . . ?
O60 C60 Rh20 176.8(7) . . ?
O61 C61 Rh21 179.1(7) . . ?
O70 C70 Rh30 178.3(8) . . ?
O71 C71 Rh31 176.2(7) . . ?
O80 C80 Rh30 177.3(7) . . ?
O81 C81 Rh31 179.2(8) . . ?
O90 C90 Rh40 178.9(7) . . ?
O91 C91 Rh40 177.0(7) . . ?
C121 P C111 103.2(3) . . ?
C121 P C131 106.9(3) . . ?
C111 P C131 97.3(3) . . ?
C121 P Rh10 110.1(2) . . ?
C111 P Rh10 114.2(2) . . ?
C131 P Rh10 123.0(2) . . ?
C116 C111 C112 118.0(7) . . ?
C116 C111 P 122.2(5) . . ?
C112 C111 P 119.7(5) . . ?
C113 C112 C111 121.1(7) . . ?
C112 C113 C114 119.5(7) . . ?
C115 C114 C113 120.9(7) . . ?
C115 C114 C117 118.8(7) . . ?
C113 C114 C117 120.3(7) . . ?
C114 C115 C116 119.3(7) . . ?
C111 C116 C115 121.2(6) . . ?
F11 C117 F13 109.3(8) . . ?
F11 C117 F12 105.3(8) . . ?
F13 C117 F12 102.8(7) . . ?
F11 C117 C114 114.5(7) . . ?
F13 C117 C114 113.1(7) . . ?
F12 C117 C114 110.9(7) . . ?
C126 C121 C122 117.1(6) . . ?
C126 C121 P 120.8(5) . . ?
C122 C121 P 121.5(5) . . ?
C123 C122 C121 121.4(7) . . ?
C122 C123 C124 120.4(7) . . ?
C125 C124 C123 118.9(7) . . ?
C125 C124 C127 120.8(7) . . ?
C123 C124 C127 120.2(7) . . ?
C126 C125 C124 120.2(7) . . ?
C125 C126 C121 121.8(7) . . ?
F22 C127 F21 105.4(8) . . ?
F22 C127 F23 107.1(8) . . ?
F21 C127 F23 103.9(8) . . ?
F22 C127 C124 113.0(7) . . ?
F21 C127 C124 112.5(7) . . ?
F23 C127 C124 114.1(7) . . ?
C136 C131 C132 119.0(7) . . ?
C136 C131 P 124.9(6) . . ?
C132 C131 P 115.9(5) . . ?
C133 C132 C131 119.0(6) . . ?
C134 C133 C132 121.0(7) . . ?
C133 C134 C135 120.4(7) . . ?
C133 C134 C137 120.2(7) . . ?
C135 C134 C137 119.3(7) . . ?
C136 C135 C134 119.3(7) . . ?
C135 C136 C131 121.2(7) . . ?
F32 C137 F31 105.8(8) . . ?
F32 C137 F33 104.8(7) . . ?
F31 C137 F33 106.0(8) . . ?
F32 C137 C134 113.4(8) . . ?
F31 C137 C134 112.2(7) . . ?
F33 C137 C134 113.9(8) . . ?
Cl2 C1 Cl1 113.1(6) . . ?
Cl2 C1 Cl3 111.8(7) . . ?
Cl1 C1 Cl3 109.7(6) . . ?

loop_
_geom_bond_atom_site_label_1
_geom_bond_atom_site_label_2
_geom_bond_distance
_geom_bond_site_symmetry_2
_geom_bond_publ_flag
Rh10 C40 1.868(7) . ?
Rh10 C11 2.137(7) . ?
Rh10 C10 2.138(7) . ?
Rh10 P 2.3440(18) . ?
Rh10 Rh30 2.7588(7) . ?
Rh10 Rh31 2.7841(8) . ?
Rh10 Rh20 2.7934(7) . ?
Rh10 Rh21 2.8118(8) . ?
Rh20 C50 1.917(8) . ?
Rh20 C60 1.920(8) . ?
Rh20 C10 2.177(7) . ?
Rh20 C20 2.241(8) . ?
Rh20 Rh21 2.7301(8) . ?
Rh20 Rh40 2.7618(8) . ?
Rh20 Rh30 2.7623(7) . ?
Rh21 C51 1.879(7) . ?
Rh21 C61 1.907(9) . ?
Rh21 C20 2.205(8) . ?
Rh21 C11 2.209(8) . ?
Rh21 Rh31 2.7603(7) . ?
Rh21 Rh40 2.7853(7) . ?
Rh30 C70 1.912(8) . ?
Rh30 C80 1.919(7) . ?
Rh30 C30 2.186(7) . ?
Rh30 C10 2.249(7) . ?
Rh30 Rh31 2.7481(8) . ?
Rh30 Rh40 2.7542(7) . ?
Rh31 C81 1.897(9) . ?
Rh31 C71 1.905(8) . ?
Rh31 C30 2.187(7) . ?
Rh31 C11 2.264(7) . ?
Rh31 Rh40 2.7521(8) . ?
Rh40 C90 1.908(7) . ?
Rh40 C91 1.910(9) . ?
Rh40 C20 2.135(8) . ?
Rh40 C30 2.176(7) . ?
C10 O10 1.171(8) . ?
C11 O11 1.161(8) . ?
C20 O20 1.150(8) . ?
C30 O30 1.160(8) . ?
C40 O40 1.141(8) . ?
C50 O50 1.125(8) . ?
C51 O51 1.141(8) . ?
C60 O60 1.130(8) . ?
C61 O61 1.135(9) . ?
C70 O70 1.114(8) . ?
C71 O71 1.127(9) . ?
C80 O80 1.110(8) . ?
C81 O81 1.132(9) . ?
C90 O90 1.125(8) . ?
C91 O91 1.132(9) . ?
P C121 1.821(7) . ?
P C111 1.843(7) . ?
P C131 1.845(7) . ?
C111 C116 1.383(9) . ?
C111 C112 1.402(9) . ?
C112 C113 1.370(10) . ?
C113 C114 1.382(10) . ?
C114 C115 1.373(10) . ?
C114 C117 1.497(11) . ?
C115 C116 1.387(10) . ?
C117 F11 1.284(10) . ?
C117 F13 1.322(9) . ?
C117 F12 1.357(10) . ?
C121 C126 1.385(10) . ?
C121 C122 1.399(10) . ?
C122 C123 1.372(10) . ?
C123 C124 1.387(10) . ?
C124 C125 1.381(10) . ?
C124 C127 1.491(10) . ?
C125 C126 1.379(10) . ?
C127 F22 1.293(9) . ?
C127 F21 1.303(11) . ?
C127 F23 1.303(10) . ?
C131 C136 1.383(9) . ?
C131 C132 1.410(10) . ?
C132 C133 1.391(10) . ?
C133 C134 1.363(10) . ?
C134 C135 1.391(11) . ?
C134 C137 1.489(11) . ?
C135 C136 1.381(10) . ?
C137 F32 1.319(11) . ?
C137 F31 1.327(9) . ?
C137 F33 1.335(11) . ?
C1 Cl2 1.728(11) . ?
C1 Cl1 1.729(12) . ?
C1 Cl3 1.757(12) . ?
